data_7225325
loop_
_publ_author_name
'Lu, Yu-Ling'
'Sun, Jing'
'Jiang, Yan-Hong'
'Yan, Chao Guo'

_publ_section_title
;
 Diastereoselective synthesis of
 spiro[indene-2,2'-pyrazolo[1,2-a]pyrazoles] and
 spiro[indoline-3,2'-pyrazolo[1,2-a]pyrazoles] via 1,3-dipolar
 cycloaddition
;
_journal_name_full 'RSC Adv.'
_journal_paper_doi 10.1039/C6RA02358D
_journal_year 2016
_chemical_formula_moiety 'C27 H21 Cl N2 O3, C3 H7 N O'
_chemical_formula_sum 'C30 H28 Cl N3 O4'
_chemical_formula_weight 530.00
_chemical_name_systematic
; 
 ? 
;
_space_group_IT_number 2
_symmetry_cell_setting triclinic
_symmetry_space_group_name_Hall '-P 1'
_symmetry_space_group_name_H-M 'P -1'
_atom_sites_solution_hydrogens geom
_atom_sites_solution_primary direct
_atom_sites_solution_secondary difmap
_audit_block_doi 10.5517/cc1jmfzk
_audit_creation_method SHELXL-97
_audit_update_record
;
2015-08-15 deposited with the CCDC.
2016-05-19 downloaded from the CCDC.
;
_cell_angle_alpha 88.142(4)
_cell_angle_beta 85.263(4)
_cell_angle_gamma 75.777(4)
_cell_formula_units_Z 2
_cell_length_a 8.7245(12)
_cell_length_b 10.1071(15)
_cell_length_c 15.532(2)
_cell_measurement_reflns_used 9778
_cell_measurement_temperature 296(2)
_cell_measurement_theta_max 27.51
_cell_measurement_theta_min 2.42
_cell_volume 1323.0(3)
_computing_cell_refinement 'Bruker SMART'
_computing_data_collection 'Bruker SMART'
_computing_data_reduction 'Bruker SAINT'
_computing_molecular_graphics 'Bruker SHELXTL'
_computing_publication_material 'Bruker SHELXTL'
_computing_structure_refinement 'SHELXL-97 (Sheldrick, 2008)'
_computing_structure_solution 'SHELXS-97 (Sheldrick, 2008)'
_diffrn_ambient_temperature 296(2)
_diffrn_measured_fraction_theta_full 0.990
_diffrn_measured_fraction_theta_max 0.990
_diffrn_measurement_device_type 'CCD area detector'
_diffrn_measurement_method 'phi and omega scans'
_diffrn_radiation_monochromator graphite
_diffrn_radiation_source 'fine-focus sealed tube'
_diffrn_radiation_type MoK\a
_diffrn_radiation_wavelength 0.71073
_diffrn_reflns_av_R_equivalents 0.0243
_diffrn_reflns_av_sigmaI/netI 0.0285
_diffrn_reflns_limit_h_max 11
_diffrn_reflns_limit_h_min -11
_diffrn_reflns_limit_k_max 13
_diffrn_reflns_limit_k_min -13
_diffrn_reflns_limit_l_max 20
_diffrn_reflns_limit_l_min -20
_diffrn_reflns_number 19939
_diffrn_reflns_theta_full 27.58
_diffrn_reflns_theta_max 27.58
_diffrn_reflns_theta_min 2.42
_exptl_absorpt_coefficient_mu 0.186
_exptl_absorpt_correction_T_max 0.964
_exptl_absorpt_correction_T_min 0.943
_exptl_absorpt_correction_type multi-scan
_exptl_absorpt_process_details sadabs
_exptl_crystal_colour colorless
_exptl_crystal_density_diffrn 1.330
_exptl_crystal_density_method 'not measured'
_exptl_crystal_description block
_exptl_crystal_F_000 556
_exptl_crystal_size_max 0.32
_exptl_crystal_size_mid 0.24
_exptl_crystal_size_min 0.20
_refine_diff_density_max 0.263
_refine_diff_density_min -0.264
_refine_diff_density_rms 0.039
_refine_ls_extinction_method none
_refine_ls_goodness_of_fit_ref 1.016
_refine_ls_hydrogen_treatment constr
_refine_ls_matrix_type full
_refine_ls_number_parameters 346
_refine_ls_number_reflns 6053
_refine_ls_number_restraints 0
_refine_ls_restrained_S_all 1.016
_refine_ls_R_factor_all 0.0657
_refine_ls_R_factor_gt 0.0460
_refine_ls_shift/su_max 0.001
_refine_ls_shift/su_mean 0.000
_refine_ls_structure_factor_coef Fsqd
_refine_ls_weighting_details 'calc w=1/[\s^2^(Fo^2^)+(0.0598P)^2^+0.3713P] where P=(Fo^2^+2Fc^2^)/3'
_refine_ls_weighting_scheme calc
_refine_ls_wR_factor_gt 0.1139
_refine_ls_wR_factor_ref 0.1239
_reflns_number_gt 4606
_reflns_number_total 6053
_reflns_threshold_expression >2sigma(I)
_cod_data_source_file c6ra02358d2.cif
_cod_data_source_block 1f
_cod_database_code 7225325

loop_
_symmetry_equiv_pos_as_xyz
'x, y, z'
'-x, -y, -z'

loop_
_atom_site_label
_atom_site_type_symbol
_atom_site_fract_x
_atom_site_fract_y
_atom_site_fract_z
_atom_site_U_iso_or_equiv
_atom_site_adp_type
_atom_site_occupancy
_atom_site_symmetry_multiplicity
_atom_site_calc_flag
_atom_site_refinement_flags
C1 C -0.13903(19) 0.58657(18) 0.43644(10) 0.0415(4) Uani 1 1 d .
C2 C -0.2114(2) 0.4660(2) 0.43320(11) 0.0504(4) Uani 1 1 d .
H2A H -0.2041 0.4155 0.4875 0.060 Uiso 1 1 calc R
H2B H -0.3220 0.4952 0.4209 0.060 Uiso 1 1 calc R
C3 C -0.1142(2) 0.38029(19) 0.36099(11) 0.0491(4) Uani 1 1 d .
H3A H -0.0281 0.3111 0.3832 0.059 Uiso 1 1 calc R
H3B H -0.1795 0.3359 0.3300 0.059 Uiso 1 1 calc R
C4 C 0.11908(17) 0.43566(15) 0.27767(9) 0.0341(3) Uani 1 1 d .
H4 H 0.1732 0.3904 0.3274 0.041 Uiso 1 1 calc R
C5 C 0.15167(17) 0.33525(15) 0.20478(9) 0.0329(3) Uani 1 1 d .
C6 C 0.05601(19) 0.35169(16) 0.13601(10) 0.0383(3) Uani 1 1 d .
H6 H -0.0292 0.4276 0.1338 0.046 Uiso 1 1 calc R
C7 C 0.0861(2) 0.25688(18) 0.07120(10) 0.0434(4) Uani 1 1 d .
H7 H 0.0214 0.2705 0.0254 0.052 Uiso 1 1 calc R
C8 C 0.2104(2) 0.14191(19) 0.07268(11) 0.0464(4) Uani 1 1 d .
C9 C 0.2397(3) 0.0385(3) 0.00120(16) 0.0791(7) Uani 1 1 d .
H9A H 0.1934 -0.0357 0.0194 0.119 Uiso 1 1 calc R
H9B H 0.3518 0.0043 -0.0116 0.119 Uiso 1 1 calc R
H9C H 0.1926 0.0812 -0.0496 0.119 Uiso 1 1 calc R
C10 C 0.3040(2) 0.12510(19) 0.14198(12) 0.0506(4) Uani 1 1 d .
H10 H 0.3879 0.0482 0.1448 0.061 Uiso 1 1 calc R
C11 C 0.27549(18) 0.21979(17) 0.20678(11) 0.0418(4) Uani 1 1 d .
H11 H 0.3403 0.2059 0.2525 0.050 Uiso 1 1 calc R
C12 C 0.03529(18) 0.91220(17) 0.27337(11) 0.0409(4) Uani 1 1 d .
H12 H 0.1415 0.8983 0.2839 0.049 Uiso 1 1 calc R
C13 C -0.04456(19) 1.03635(17) 0.24011(11) 0.0422(4) Uani 1 1 d .
H13 H 0.0072 1.1058 0.2280 0.051 Uiso 1 1 calc R
C14 C -0.20194(19) 1.05547(16) 0.22517(10) 0.0384(3) Uani 1 1 d .
C15 C -0.28109(19) 0.95453(18) 0.24273(11) 0.0435(4) Uani 1 1 d .
H15 H -0.3877 0.9693 0.2328 0.052 Uiso 1 1 calc R
C16 C -0.19977(19) 0.83106(17) 0.27527(11) 0.0420(4) Uani 1 1 d .
H16 H -0.2520 0.7618 0.2868 0.050 Uiso 1 1 calc R
C17 C -0.04123(18) 0.80841(16) 0.29110(9) 0.0352(3) Uani 1 1 d .
C18 C 0.04876(19) 0.67293(16) 0.32745(10) 0.0376(3) Uani 1 1 d .
H18 H 0.1090 0.6911 0.3744 0.045 Uiso 1 1 calc R
C19 C 0.15813(18) 0.62534(15) 0.16678(9) 0.0345(3) Uani 1 1 d .
C20 C 0.16545(18) 0.57516(15) 0.26118(9) 0.0339(3) Uani 1 1 d .
C21 C 0.34093(19) 0.55930(16) 0.27757(10) 0.0383(3) Uani 1 1 d .
C22 C 0.42588(19) 0.59089(16) 0.19668(10) 0.0385(3) Uani 1 1 d .
C23 C 0.5860(2) 0.58856(19) 0.17988(13) 0.0504(4) Uani 1 1 d .
H23 H 0.6571 0.5622 0.2223 0.060 Uiso 1 1 calc R
C24 C 0.6349(2) 0.6264(2) 0.09883(15) 0.0623(5) Uani 1 1 d .
H24 H 0.7408 0.6271 0.0863 0.075 Uiso 1 1 calc R
C25 C 0.5294(2) 0.6637(2) 0.03492(14) 0.0620(5) Uani 1 1 d .
H25 H 0.5665 0.6879 -0.0197 0.074 Uiso 1 1 calc R
C26 C 0.3709(2) 0.66586(19) 0.05077(11) 0.0496(4) Uani 1 1 d .
H26 H 0.3005 0.6911 0.0079 0.060 Uiso 1 1 calc R
C27 C 0.32026(18) 0.62885(15) 0.13314(10) 0.0371(3) Uani 1 1 d .
C28 C 0.5566(3) 0.1707(3) 0.58492(17) 0.0756(7) Uani 1 1 d .
H28 H 0.4573 0.2316 0.5869 0.091 Uiso 1 1 calc R
C29 C 0.5446(3) 0.1854(3) 0.43019(16) 0.0865(8) Uani 1 1 d .
H29A H 0.4433 0.2455 0.4462 0.130 Uiso 1 1 calc R
H29B H 0.5298 0.1101 0.3985 0.130 Uiso 1 1 calc R
H29C H 0.6083 0.2342 0.3948 0.130 Uiso 1 1 calc R
C30 C 0.7778(3) 0.0433(4) 0.4977(2) 0.1190(12) Uani 1 1 d .
H30A H 0.8547 0.0937 0.4787 0.178 Uiso 1 1 calc R
H30B H 0.7782 -0.0246 0.4558 0.178 Uiso 1 1 calc R
H30C H 0.8040 -0.0005 0.5522 0.178 Uiso 1 1 calc R
Cl1 Cl -0.30429(5) 1.21249(5) 0.18459(3) 0.05618(15) Uani 1 1 d .
N1 N -0.05536(18) 0.58875(14) 0.36116(8) 0.0442(3) Uani 1 1 d .
N2 N -0.05196(16) 0.47969(14) 0.30379(8) 0.0385(3) Uani 1 1 d .
N3 N 0.6238(2) 0.13451(19) 0.50741(12) 0.0644(5) Uani 1 1 d .
O1 O -0.15502(16) 0.67037(15) 0.49315(8) 0.0592(4) Uani 1 1 d .
O2 O 0.04003(13) 0.65715(13) 0.12762(7) 0.0456(3) Uani 1 1 d .
O3 O 0.39656(15) 0.52493(15) 0.34575(8) 0.0583(4) Uani 1 1 d .
O4 O 0.6093(2) 0.1338(2) 0.65424(12) 0.1017(7) Uani 1 1 d .

loop_
_atom_site_aniso_label
_atom_site_aniso_U_11
_atom_site_aniso_U_22
_atom_site_aniso_U_33
_atom_site_aniso_U_23
_atom_site_aniso_U_13
_atom_site_aniso_U_12
C1 0.0391(8) 0.0519(10) 0.0297(8) 0.0031(7) 0.0002(6) -0.0054(7)
C2 0.0478(10) 0.0680(12) 0.0380(9) 0.0046(8) 0.0037(7) -0.0222(9)
C3 0.0562(10) 0.0503(10) 0.0446(9) 0.0036(8) 0.0062(8) -0.0243(8)
C4 0.0384(8) 0.0382(8) 0.0277(7) 0.0046(6) -0.0067(6) -0.0123(6)
C5 0.0335(7) 0.0368(8) 0.0300(7) 0.0025(6) -0.0027(6) -0.0121(6)
C6 0.0395(8) 0.0401(8) 0.0357(8) 0.0044(6) -0.0093(6) -0.0089(7)
C7 0.0489(9) 0.0523(10) 0.0325(8) 0.0000(7) -0.0085(7) -0.0175(8)
C8 0.0472(9) 0.0528(10) 0.0408(9) -0.0099(7) 0.0039(7) -0.0164(8)
C9 0.0878(16) 0.0771(16) 0.0684(14) -0.0333(12) -0.0026(12) -0.0095(13)
C10 0.0367(9) 0.0508(10) 0.0595(11) -0.0085(8) -0.0019(8) -0.0010(8)
C11 0.0328(8) 0.0506(10) 0.0418(9) 0.0000(7) -0.0091(7) -0.0077(7)
C12 0.0319(8) 0.0429(9) 0.0491(9) 0.0021(7) -0.0035(7) -0.0117(7)
C13 0.0394(8) 0.0391(9) 0.0505(9) 0.0048(7) -0.0013(7) -0.0156(7)
C14 0.0400(8) 0.0381(8) 0.0355(8) 0.0008(6) -0.0032(6) -0.0068(7)
C15 0.0336(8) 0.0505(10) 0.0492(9) 0.0015(8) -0.0089(7) -0.0143(7)
C16 0.0427(9) 0.0422(9) 0.0462(9) 0.0013(7) -0.0056(7) -0.0199(7)
C17 0.0396(8) 0.0360(8) 0.0311(7) -0.0018(6) -0.0020(6) -0.0114(6)
C18 0.0470(9) 0.0367(8) 0.0308(7) 0.0005(6) -0.0045(6) -0.0130(7)
C19 0.0402(8) 0.0343(8) 0.0297(7) 0.0033(6) -0.0060(6) -0.0100(6)
C20 0.0373(8) 0.0376(8) 0.0285(7) 0.0049(6) -0.0071(6) -0.0120(6)
C21 0.0421(8) 0.0366(8) 0.0393(8) 0.0038(6) -0.0123(7) -0.0131(7)
C22 0.0405(8) 0.0328(8) 0.0438(9) 0.0016(6) -0.0064(7) -0.0115(6)
C23 0.0398(9) 0.0484(10) 0.0651(12) 0.0045(8) -0.0090(8) -0.0142(8)
C24 0.0429(10) 0.0656(13) 0.0785(14) 0.0068(10) 0.0079(10) -0.0184(9)
C25 0.0569(12) 0.0682(13) 0.0584(12) 0.0114(10) 0.0134(10) -0.0181(10)
C26 0.0521(10) 0.0552(11) 0.0403(9) 0.0076(8) 0.0010(8) -0.0133(8)
C27 0.0405(8) 0.0341(8) 0.0366(8) 0.0013(6) -0.0018(6) -0.0095(6)
C28 0.0452(11) 0.0980(18) 0.0774(16) -0.0148(13) -0.0033(11) -0.0046(11)
C29 0.0879(18) 0.100(2) 0.0682(15) 0.0036(14) 0.0038(13) -0.0198(15)
C30 0.0763(18) 0.135(3) 0.118(3) -0.026(2) 0.0084(17) 0.0248(18)
Cl1 0.0514(3) 0.0486(3) 0.0649(3) 0.0120(2) -0.0107(2) -0.0047(2)
N1 0.0603(9) 0.0395(7) 0.0326(7) -0.0007(6) 0.0079(6) -0.0156(6)
N2 0.0435(7) 0.0420(7) 0.0318(6) -0.0010(5) 0.0032(5) -0.0157(6)
N3 0.0505(9) 0.0699(11) 0.0698(11) -0.0143(9) 0.0068(8) -0.0112(8)
O1 0.0662(8) 0.0709(9) 0.0389(7) -0.0120(6) 0.0083(6) -0.0164(7)
O2 0.0429(6) 0.0588(7) 0.0354(6) 0.0100(5) -0.0121(5) -0.0112(5)
O3 0.0563(8) 0.0785(9) 0.0467(7) 0.0185(6) -0.0240(6) -0.0250(7)
O4 0.0663(10) 0.159(2) 0.0763(12) -0.0085(12) -0.0175(9) -0.0159(11)

loop_
_atom_type_symbol
_atom_type_description
_atom_type_scat_dispersion_real
_atom_type_scat_dispersion_imag
_atom_type_scat_source
C C 0.0033 0.0016 'International Tables Vol C Tables 4.2.6.8 and 6.1.1.4'
H H 0.0000 0.0000 'International Tables Vol C Tables 4.2.6.8 and 6.1.1.4'
N N 0.0061 0.0033 'International Tables Vol C Tables 4.2.6.8 and 6.1.1.4'
O O 0.0106 0.0060 'International Tables Vol C Tables 4.2.6.8 and 6.1.1.4'
Cl Cl 0.1484 0.1585 'International Tables Vol C Tables 4.2.6.8 and 6.1.1.4'

loop_
_geom_angle_atom_site_label_1
_geom_angle_atom_site_label_2
_geom_angle_atom_site_label_3
_geom_angle
O1 C1 N1 124.95(17)
O1 C1 C2 129.16(15)
N1 C1 C2 105.84(14)
C3 C2 C1 104.19(13)
C3 C2 H2A 110.9
C1 C2 H2A 110.9
C3 C2 H2B 110.9
C1 C2 H2B 110.9
H2A C2 H2B 108.9
N2 C3 C2 104.34(14)
N2 C3 H3A 110.9
C2 C3 H3A 110.9
N2 C3 H3B 110.9
C2 C3 H3B 110.9
H3A C3 H3B 108.9
N2 C4 C5 111.45(12)
N2 C4 C20 102.31(12)
C5 C4 C20 118.18(12)
N2 C4 H4 108.1
C5 C4 H4 108.1
C20 C4 H4 108.1
C11 C5 C6 117.98(14)
C11 C5 C4 120.14(13)
C6 C5 C4 121.82(13)
C7 C6 C5 120.73(15)
C7 C6 H6 119.6
C5 C6 H6 119.6
C6 C7 C8 121.42(15)
C6 C7 H7 119.3
C8 C7 H7 119.3
C7 C8 C10 117.59(16)
C7 C8 C9 120.37(17)
C10 C8 C9 122.03(18)
C8 C9 H9A 109.5
C8 C9 H9B 109.5
H9A C9 H9B 109.5
C8 C9 H9C 109.5
H9A C9 H9C 109.5
H9B C9 H9C 109.5
C11 C10 C8 121.39(16)
C11 C10 H10 119.3
C8 C10 H10 119.3
C10 C11 C5 120.87(15)
C10 C11 H11 119.6
C5 C11 H11 119.6
C13 C12 C17 120.70(14)
C13 C12 H12 119.6
C17 C12 H12 119.6
C14 C13 C12 118.94(15)
C14 C13 H13 120.5
C12 C13 H13 120.5
C15 C14 C13 121.57(15)
C15 C14 Cl1 119.18(12)
C13 C14 Cl1 119.25(13)
C14 C15 C16 118.86(14)
C14 C15 H15 120.6
C16 C15 H15 120.6
C15 C16 C17 121.05(15)
C15 C16 H16 119.5
C17 C16 H16 119.5
C12 C17 C16 118.87(14)
C12 C17 C18 119.82(14)
C16 C17 C18 121.30(14)
N1 C18 C17 112.52(13)
N1 C18 C20 102.24(12)
C17 C18 C20 116.01(12)
N1 C18 H18 108.6
C17 C18 H18 108.6
C20 C18 H18 108.6
O2 C19 C27 126.38(14)
O2 C19 C20 125.89(14)
C27 C19 C20 107.73(12)
C19 C20 C21 103.03(12)
C19 C20 C4 113.85(12)
C21 C20 C4 110.14(12)
C19 C20 C18 114.38(12)
C21 C20 C18 112.62(12)
C4 C20 C18 103.09(11)
O3 C21 C22 126.94(15)
O3 C21 C20 124.54(15)
C22 C21 C20 108.52(12)
C27 C22 C23 121.09(15)
C27 C22 C21 109.65(14)
C23 C22 C21 129.25(15)
C24 C23 C22 117.71(17)
C24 C23 H23 121.1
C22 C23 H23 121.1
C23 C24 C25 121.29(17)
C23 C24 H24 119.4
C25 C24 H24 119.4
C26 C25 C24 121.45(17)
C26 C25 H25 119.3
C24 C25 H25 119.3
C25 C26 C27 117.52(17)
C25 C26 H26 121.2
C27 C26 H26 121.2
C22 C27 C26 120.93(15)
C22 C27 C19 110.98(13)
C26 C27 C19 128.09(15)
O4 C28 N3 127.5(2)
O4 C28 H28 116.2
N3 C28 H28 116.2
N3 C29 H29A 109.5
N3 C29 H29B 109.5
H29A C29 H29B 109.5
N3 C29 H29C 109.5
H29A C29 H29C 109.5
H29B C29 H29C 109.5
N3 C30 H30A 109.5
N3 C30 H30B 109.5
H30A C30 H30B 109.5
N3 C30 H30C 109.5
H30A C30 H30C 109.5
H30B C30 H30C 109.5
C1 N1 N2 115.72(13)
C1 N1 C18 132.50(14)
N2 N1 C18 111.44(12)
N1 N2 C4 101.06(12)
N1 N2 C3 102.95(11)
C4 N2 C3 114.30(13)
C28 N3 C30 120.3(2)
C28 N3 C29 121.30(19)
C30 N3 C29 118.4(2)

loop_
_geom_bond_atom_site_label_1
_geom_bond_atom_site_label_2
_geom_bond_distance
C1 O1 1.218(2)
C1 N1 1.329(2)
C1 C2 1.508(3)
C2 C3 1.507(2)
C2 H2A 0.9700
C2 H2B 0.9700
C3 N2 1.491(2)
C3 H3A 0.9700
C3 H3B 0.9700
C4 N2 1.475(2)
C4 C5 1.507(2)
C4 C20 1.567(2)
C4 H4 0.9800
C5 C11 1.383(2)
C5 C6 1.390(2)
C6 C7 1.377(2)
C6 H6 0.9300
C7 C8 1.382(3)
C7 H7 0.9300
C8 C10 1.386(3)
C8 C9 1.513(3)
C9 H9A 0.9600
C9 H9B 0.9600
C9 H9C 0.9600
C10 C11 1.377(2)
C10 H10 0.9300
C11 H11 0.9300
C12 C13 1.384(2)
C12 C17 1.384(2)
C12 H12 0.9300
C13 C14 1.377(2)
C13 H13 0.9300
C14 C15 1.374(2)
C14 Cl1 1.7449(16)
C15 C16 1.378(2)
C15 H15 0.9300
C16 C17 1.387(2)
C16 H16 0.9300
C17 C18 1.518(2)
C18 N1 1.448(2)
C18 C20 1.572(2)
C18 H18 0.9800
C19 O2 1.2095(18)
C19 C27 1.475(2)
C19 C20 1.537(2)
C20 C21 1.541(2)
C21 O3 1.2066(19)
C21 C22 1.472(2)
C22 C27 1.386(2)
C22 C23 1.394(2)
C23 C24 1.369(3)
C23 H23 0.9300
C24 C25 1.389(3)
C24 H24 0.9300
C25 C26 1.380(3)
C25 H25 0.9300
C26 C27 1.389(2)
C26 H26 0.9300
C28 O4 1.217(3)
C28 N3 1.317(3)
C28 H28 0.9300
C29 N3 1.450(3)
C29 H29A 0.9600
C29 H29B 0.9600
C29 H29C 0.9600
C30 N3 1.430(3)
C30 H30A 0.9600
C30 H30B 0.9600
C30 H30C 0.9600
N1 N2 1.4328(19)
